data_7230728
loop_
_publ_author_name
'Colinas, Ian R.'
'Rojas-Andrade, Mauricio D.'
'Chakraborty, Indranil'
'Oliver, Scott R. J.'

_publ_section_title
;
 Two structurally diverse Zn-based coordination polymers with excellent
 antibacterial activity
;
_journal_issue 24
_journal_name_full CrystEngComm
_journal_page_first 3353
_journal_paper_doi 10.1039/C8CE00394G
_journal_volume 20
_journal_year 2018
_chemical_formula_moiety 'C24 H22 N4 O4 Zn1.5, Cl O4, H2 O'
_chemical_formula_sum 'C24 H24 Cl N4 O9 Zn1.5'
_chemical_formula_weight 645.98
_space_group_crystal_system triclinic
_space_group_IT_number 2
_space_group_name_Hall '-P 1'
_space_group_name_H-M_alt 'P -1'
_symmetry_space_group_name_Hall '-P 1'
_symmetry_space_group_name_H-M 'P -1'
_atom_sites_solution_hydrogens mixed
_atom_sites_solution_primary dual
_atom_sites_solution_secondary difmap
_audit_creation_date 2017-04-23
_audit_creation_method
;
Olex2 1.2
(compiled Mar 28 2017 19:26:29 for OlexSys, GUI svn.r5335)
;
_audit_update_record
;
2018-03-13 deposited with the CCDC.
2018-05-24 downloaded from the CCDC.
;
_cell_angle_alpha 105.8550(10)
_cell_angle_beta 108.9750(10)
_cell_angle_gamma 101.1960(10)
_cell_formula_units_Z 2
_cell_length_a 11.3806(10)
_cell_length_b 11.4717(10)
_cell_length_c 11.9184(10)
_cell_measurement_reflns_used 6214
_cell_measurement_temperature 273(2)
_cell_measurement_theta_max 24.702
_cell_measurement_theta_min 2.843
_cell_volume 1345.2(2)
_computing_cell_refinement 'Bruker SAINT'
_computing_data_collection 'Bruker APEX2'
_computing_data_reduction 'Bruker SAINT'
_computing_molecular_graphics 'Olex2 (Dolomanov et al., 2009)'
_computing_publication_material 'Olex2 (Dolomanov et al., 2009)'
_computing_structure_refinement 'ShelXL (Sheldrick, 2015)'
_computing_structure_solution 'ShelXT (Sheldrick, 2015)'
_diffrn_ambient_temperature 273.15
_diffrn_measured_fraction_theta_full 0.979
_diffrn_measured_fraction_theta_max 0.979
_diffrn_measurement_device_type 'Bruker APEX-II CCD'
_diffrn_measurement_method '\w scans'
_diffrn_radiation_type MoK\a
_diffrn_radiation_wavelength 0.71073
_diffrn_reflns_av_R_equivalents 0.0167
_diffrn_reflns_av_unetI/netI 0.0193
_diffrn_reflns_Laue_measured_fraction_full 0.979
_diffrn_reflns_Laue_measured_fraction_max 0.979
_diffrn_reflns_limit_h_max 13
_diffrn_reflns_limit_h_min -13
_diffrn_reflns_limit_k_max 13
_diffrn_reflns_limit_k_min -13
_diffrn_reflns_limit_l_max 13
_diffrn_reflns_limit_l_min -13
_diffrn_reflns_number 9444
_diffrn_reflns_point_group_measured_fraction_full 0.979
_diffrn_reflns_point_group_measured_fraction_max 0.979
_diffrn_reflns_theta_full 24.709
_diffrn_reflns_theta_max 24.709
_diffrn_reflns_theta_min 2.842
_exptl_absorpt_coefficient_mu 1.506
_exptl_absorpt_correction_T_max 0.7451
_exptl_absorpt_correction_T_min 0.5989
_exptl_absorpt_correction_type multi-scan
_exptl_absorpt_process_details 'SADABS 2014/5'
_exptl_crystal_colour colorless
_exptl_crystal_density_diffrn 1.595
_exptl_crystal_description block
_exptl_crystal_F_000 660
_exptl_crystal_size_max 0.25
_exptl_crystal_size_mid 0.20
_exptl_crystal_size_min 0.15
_refine_diff_density_max 1.714
_refine_diff_density_min -1.543
_refine_diff_density_rms 0.108
_refine_ls_extinction_method none
_refine_ls_goodness_of_fit_ref 1.036
_refine_ls_hydrogen_treatment constr
_refine_ls_matrix_type full
_refine_ls_number_parameters 363
_refine_ls_number_reflns 4493
_refine_ls_number_restraints 0
_refine_ls_restrained_S_all 1.036
_refine_ls_R_factor_all 0.0631
_refine_ls_R_factor_gt 0.0595
_refine_ls_shift/su_max 0.000
_refine_ls_shift/su_mean 0.000
_refine_ls_structure_factor_coef Fsqd
_refine_ls_weighting_details 'w=1/[\s^2^(Fo^2^)+(0.0562P)^2^+5.9960P] where P=(Fo^2^+2Fc^2^)/3'
_refine_ls_weighting_scheme calc
_refine_ls_wR_factor_gt 0.1381
_refine_ls_wR_factor_ref 0.1408
_reflns_Friedel_coverage 0.000
_reflns_number_gt 4144
_reflns_number_total 4493
_reflns_threshold_expression 'I > 2\s(I)'
_cod_data_source_file c8ce00394g2.cif
_cod_data_source_block xsc1660_0m
_cod_depositor_comments
;
The following automatic conversions were performed:

'_atom_sites_solution_secondary' value 'diffmap' was changed to
'difmap'.

Automatic conversion script
Id: cif_fix_values 4973 2017-02-22 13:04:09Z antanas 

 Adding full bibliography for 7230727--7230728.cif.
;
_cod_original_formula_sum 'C24 H24 Cl N4 O9 Zn1.50'
_cod_database_code 7230728
_shelx_shelxl_version_number 2016/6
_shelx_space_group_comment
;
The symmetry employed for this shelxl refinement is uniquely defined
by the following loop, which should always be used as a source of
symmetry information in preference to the above space-group names.
They are only intended as comments.
;
_olex2_refinement_description
;
1. Fixed Uiso
 At 1.2 times of:
  All C(H) groups
 At 1.5 times of:
  All C(H,H,H) groups, All O(H,H) groups
2.a Free rotating group:
 O9(H9A,H9B)
2.b Aromatic/amide H refined with riding coordinates:
 C2(H2), C23(H23), C1(H1), C9(H9), C8(H8), C24(H24), C10(H10), C5(H5),
 C11(H11), C7(H7), C12(H12), C14(H14), C15(H15), C4(H4), C20(H20), C21(H21)
2.c Idealised Me refined as rotating group:
 C17(H17A,H17B,H17C), C19(H19A,H19B,H19C)
;
_olex2_submission_special_instructions 'No special instructions were received'

loop_
_space_group_symop_operation_xyz
'x, y, z'
'-x, -y, -z'

loop_
_atom_site_label
_atom_site_type_symbol
_atom_site_fract_x
_atom_site_fract_y
_atom_site_fract_z
_atom_site_U_iso_or_equiv
_atom_site_adp_type
_atom_site_occupancy
_atom_site_site_symmetry_order
_atom_site_calc_flag
_atom_site_refinement_flags_posn
_atom_site_refinement_flags_adp
_atom_site_refinement_flags_occupancy
Zn2 Zn 1.000000 0.500000 0.500000 0.02424(19) Uani 1 2 d S T P
Zn1 Zn 0.80981(5) 0.51659(5) 0.71021(5) 0.02967(18) Uani 1 1 d . . .
Cl03 Cl 0.46723(16) 0.04735(16) 0.77486(18) 0.0722(5) Uani 1 1 d . . .
O2 O 0.6526(5) 0.4374(4) 0.5337(4) 0.0636(12) Uani 1 1 d . . .
O1 O 0.9963(4) 0.5933(3) 0.8584(4) 0.0560(11) Uani 1 1 d . . .
N1 N 0.8109(4) 0.7102(4) 0.7166(4) 0.0351(9) Uani 1 1 d . . .
N4 N 1.0039(4) 0.3112(3) 0.4988(3) 0.0298(8) Uani 1 1 d . . .
N3 N 0.6936(4) 0.5169(4) 0.8205(4) 0.0344(9) Uani 1 1 d . . .
N2 N 0.8158(4) 1.3267(3) 0.7098(4) 0.0334(8) Uani 1 1 d . . .
C22 C 1.0016(4) 0.0648(4) 0.4994(4) 0.0313(10) Uani 1 1 d . . .
C3 C 0.8112(5) 0.9554(4) 0.7186(5) 0.0348(10) Uani 1 1 d . . .
C2 C 0.9173(5) 0.9356(5) 0.8012(5) 0.0428(12) Uani 1 1 d . . .
H2 H 0.990591 1.004182 0.859097 0.051 Uiso 1 1 calc R . .
C23 C 0.9101(5) 0.0850(5) 0.4038(5) 0.0439(12) Uani 1 1 d . . .
H23 H 0.844781 0.015508 0.336381 0.053 Uiso 1 1 calc R . .
C6 C 0.8130(5) 1.0840(4) 0.7168(4) 0.0340(10) Uani 1 1 d . . .
C13 C 0.5405(5) 0.5041(4) 0.9621(4) 0.0337(10) Uani 1 1 d . . .
C1 C 0.9129(5) 0.8142(5) 0.7965(5) 0.0424(12) Uani 1 1 d . . .
H1 H 0.985143 0.803149 0.852167 0.051 Uiso 1 1 calc R . .
C9 C 0.7466(5) 1.2210(5) 0.6068(5) 0.0418(12) Uani 1 1 d . . .
H9 H 0.698768 1.229495 0.531306 0.050 Uiso 1 1 calc R . .
C8 C 0.8832(5) 1.3107(5) 0.8166(5) 0.0427(12) Uani 1 1 d . . .
H8 H 0.931506 1.382806 0.889819 0.051 Uiso 1 1 calc R . .
C24 C 0.9141(5) 0.2064(5) 0.4068(5) 0.0434(12) Uani 1 1 d . . .
H24 H 0.850259 0.215704 0.340652 0.052 Uiso 1 1 calc R . .
C10 C 0.7423(6) 1.1003(5) 0.6067(5) 0.0433(12) Uani 1 1 d . . .
H10 H 0.692004 1.029730 0.532481 0.052 Uiso 1 1 calc R . .
C5 C 0.7081(5) 0.7301(5) 0.6392(6) 0.0475(13) Uani 1 1 d . . .
H5 H 0.635168 0.660102 0.583867 0.057 Uiso 1 1 calc R . .
C11 C 0.7116(6) 0.6164(5) 0.9194(5) 0.0485(13) Uani 1 1 d . . .
H11 H 0.777127 0.691428 0.941409 0.058 Uiso 1 1 calc R . .
C16 C 1.0753(6) 0.5960(4) 0.8076(5) 0.0430(12) Uani 1 1 d . . .
C7 C 0.8849(6) 1.1942(5) 0.8242(5) 0.0440(12) Uani 1 1 d . . .
H7 H 0.934040 1.188573 0.900796 0.053 Uiso 1 1 calc R . .
C12 C 0.6382(6) 0.6146(5) 0.9916(5) 0.0511(14) Uani 1 1 d . . .
H12 H 0.654222 0.687437 1.059821 0.061 Uiso 1 1 calc R . .
C14 C 0.5198(5) 0.4025(5) 0.8567(5) 0.0456(13) Uani 1 1 d . . .
H14 H 0.453502 0.326986 0.831134 0.055 Uiso 1 1 calc R . .
C15 C 0.5966(5) 0.4116(5) 0.7887(5) 0.0455(13) Uani 1 1 d . . .
H15 H 0.580093 0.341429 0.717708 0.055 Uiso 1 1 calc R . .
C4 C 0.7047(5) 0.8481(5) 0.6373(6) 0.0499(14) Uani 1 1 d . . .
H4 H 0.630689 0.856519 0.581312 0.060 Uiso 1 1 calc R . .
C20 C 1.0928(6) 0.2920(5) 0.5907(6) 0.0639(19) Uani 1 1 d . . .
H20 H 1.157313 0.363096 0.656813 0.077 Uiso 1 1 calc R . .
O6 O 0.4118(8) -0.0789(6) 0.7119(9) 0.165(4) Uani 1 1 d . . .
C21 C 1.0954(6) 0.1742(5) 0.5939(6) 0.068(2) Uani 1 1 d . . .
H21 H 1.161084 0.167674 0.660610 0.082 Uiso 1 1 calc R . .
O5 O 0.3983(9) 0.1012(7) 0.8390(10) 0.162(4) Uani 1 1 d . . .
O7 O 0.4515(10) 0.1081(7) 0.6828(7) 0.167(4) Uani 1 1 d . . .
C17 C 1.2144(7) 0.6458(10) 0.8911(9) 0.101(3) Uani 1 1 d . . .
H17A H 1.229154 0.717471 0.964079 0.151 Uiso 1 1 calc GR . .
H17B H 1.263785 0.672214 0.845661 0.151 Uiso 1 1 calc GR . .
H17C H 1.241759 0.580483 0.918349 0.151 Uiso 1 1 calc GR . .
O9 O 0.2455(8) 0.0401(12) 0.9804(11) 0.158(3) Uani 1 1 d . . .
H9A H 0.320807 0.085455 1.037552 0.236 Uiso 1 1 d G . .
H9B H 0.245033 -0.036490 0.951309 0.236 Uiso 1 1 d G . .
O8 O 0.5963(6) 0.0844(9) 0.8504(8) 0.158(3) Uani 1 1 d . . .
C18 C 0.6918(5) 0.4256(5) 0.4469(6) 0.0437(13) Uani 1 1 d . . .
O4 O 0.8062(5) 0.4510(5) 0.4640(10) 0.169(4) Uani 1 1 d . . .
C19 C 0.5933(9) 0.3760(8) 0.3163(7) 0.090(3) Uani 1 1 d . . .
H19A H 0.544627 0.289061 0.295191 0.135 Uiso 1 1 calc GR . .
H19B H 0.635659 0.379798 0.259096 0.135 Uiso 1 1 calc GR . .
H19C H 0.535006 0.426372 0.308956 0.135 Uiso 1 1 calc GR . .
O3 O 1.0379(9) 0.5596(5) 0.6927(4) 0.149(4) Uani 1 1 d . . .

loop_
_atom_site_aniso_label
_atom_site_aniso_U_11
_atom_site_aniso_U_22
_atom_site_aniso_U_33
_atom_site_aniso_U_23
_atom_site_aniso_U_13
_atom_site_aniso_U_12
Zn2 0.0273(4) 0.0208(3) 0.0266(4) 0.0103(3) 0.0114(3) 0.0084(3)
Zn1 0.0374(3) 0.0250(3) 0.0358(3) 0.0148(2) 0.0209(2) 0.0128(2)
Cl03 0.0568(9) 0.0583(10) 0.0713(11) 0.0031(8) 0.0134(8) 0.0045(7)
O2 0.110(4) 0.041(2) 0.040(2) 0.0170(18) 0.022(2) 0.034(2)
O1 0.042(2) 0.038(2) 0.092(3) 0.032(2) 0.022(2) 0.0148(17)
N1 0.044(2) 0.027(2) 0.047(2) 0.0194(18) 0.0267(19) 0.0167(17)
N4 0.034(2) 0.0232(18) 0.034(2) 0.0125(16) 0.0136(16) 0.0105(15)
N3 0.041(2) 0.030(2) 0.040(2) 0.0143(17) 0.0234(18) 0.0125(17)
N2 0.047(2) 0.0268(19) 0.037(2) 0.0160(17) 0.0239(18) 0.0149(17)
C22 0.034(2) 0.025(2) 0.039(3) 0.0142(19) 0.016(2) 0.0111(18)
C3 0.047(3) 0.027(2) 0.041(3) 0.016(2) 0.025(2) 0.017(2)
C2 0.050(3) 0.027(2) 0.049(3) 0.016(2) 0.015(2) 0.013(2)
C23 0.047(3) 0.024(2) 0.045(3) 0.011(2) 0.003(2) 0.005(2)
C6 0.046(3) 0.028(2) 0.039(3) 0.017(2) 0.023(2) 0.017(2)
C13 0.037(2) 0.034(2) 0.039(3) 0.017(2) 0.022(2) 0.013(2)
C1 0.048(3) 0.033(3) 0.051(3) 0.020(2) 0.017(2) 0.019(2)
C9 0.060(3) 0.030(3) 0.038(3) 0.018(2) 0.015(2) 0.019(2)
C8 0.063(3) 0.027(2) 0.038(3) 0.013(2) 0.019(2) 0.014(2)
C24 0.050(3) 0.029(3) 0.041(3) 0.014(2) 0.004(2) 0.013(2)
C10 0.064(3) 0.026(2) 0.036(3) 0.010(2) 0.016(2) 0.015(2)
C5 0.045(3) 0.026(2) 0.066(4) 0.017(2) 0.016(3) 0.011(2)
C11 0.055(3) 0.037(3) 0.050(3) 0.008(2) 0.031(3) -0.001(2)
C16 0.068(4) 0.027(2) 0.031(3) 0.012(2) 0.012(2) 0.019(2)
C7 0.064(3) 0.033(3) 0.037(3) 0.019(2) 0.016(2) 0.017(2)
C12 0.064(4) 0.037(3) 0.047(3) 0.002(2) 0.037(3) -0.001(2)
C14 0.050(3) 0.031(3) 0.059(3) 0.010(2) 0.035(3) 0.007(2)
C15 0.056(3) 0.030(3) 0.055(3) 0.007(2) 0.037(3) 0.010(2)
C4 0.047(3) 0.032(3) 0.064(4) 0.020(3) 0.009(3) 0.017(2)
C20 0.060(4) 0.025(3) 0.065(4) 0.012(3) -0.017(3) 0.005(2)
O6 0.143(6) 0.054(4) 0.199(8) 0.013(4) -0.018(6) 0.017(4)
C21 0.065(4) 0.030(3) 0.069(4) 0.019(3) -0.022(3) 0.010(3)
O5 0.197(9) 0.107(5) 0.224(10) 0.038(6) 0.157(8) 0.042(6)
O7 0.253(11) 0.080(5) 0.090(5) 0.018(4) 0.010(6) 0.006(5)
C17 0.054(4) 0.132(8) 0.118(7) 0.043(6) 0.038(5) 0.031(5)
O9 0.095(5) 0.236(11) 0.156(9) 0.085(8) 0.051(5) 0.059(6)
O8 0.065(4) 0.195(9) 0.141(7) 0.035(6) -0.005(4) 0.000(5)
C18 0.035(3) 0.027(2) 0.070(4) 0.026(2) 0.013(3) 0.013(2)
O4 0.036(3) 0.077(4) 0.426(14) 0.139(6) 0.084(5) 0.032(3)
C19 0.133(7) 0.095(6) 0.055(4) 0.038(4) 0.040(5) 0.044(5)
O3 0.358(11) 0.052(3) 0.027(2) 0.019(2) 0.048(4) 0.086(5)

loop_
_atom_type_symbol
_atom_type_description
_atom_type_scat_dispersion_real
_atom_type_scat_dispersion_imag
_atom_type_scat_source
C C 0.0033 0.0016 'International Tables Vol C Tables 4.2.6.8 and 6.1.1.4'
H H 0.0000 0.0000 'International Tables Vol C Tables 4.2.6.8 and 6.1.1.4'
Cl Cl 0.1484 0.1585 'International Tables Vol C Tables 4.2.6.8 and 6.1.1.4'
N N 0.0061 0.0033 'International Tables Vol C Tables 4.2.6.8 and 6.1.1.4'
O O 0.0106 0.0060 'International Tables Vol C Tables 4.2.6.8 and 6.1.1.4'
Zn Zn 0.2839 1.4301 'International Tables Vol C Tables 4.2.6.8 and 6.1.1.4'

loop_
_geom_angle_atom_site_label_1
_geom_angle_atom_site_label_2
_geom_angle_atom_site_label_3
_geom_angle
_geom_angle_site_symmetry_1
_geom_angle_site_symmetry_3
N4 Zn2 N4 180.0 2_766 .
O4 Zn2 N4 89.25(16) . 2_766
O4 Zn2 N4 89.25(16) 2_766 .
O4 Zn2 N4 90.75(17) . .
O4 Zn2 N4 90.75(17) 2_766 2_766
O4 Zn2 O4 180.0(3) . 2_766
O4 Zn2 O3 92.1(4) . 2_766
O4 Zn2 O3 87.9(4) . .
O4 Zn2 O3 92.1(4) 2_766 .
O4 Zn2 O3 87.9(4) 2_766 2_766
O3 Zn2 N4 90.13(16) 2_766 .
O3 Zn2 N4 90.13(16) . 2_766
O3 Zn2 N4 89.87(16) . .
O3 Zn2 N4 89.86(16) 2_766 2_766
O3 Zn2 O3 180.0 . 2_766
O2 Zn1 O1 165.00(19) . .
O2 Zn1 N1 90.99(15) . .
O2 Zn1 N3 95.72(18) . .
O2 Zn1 N2 91.08(15) . 1_545
O1 Zn1 N1 89.38(15) . .
O1 Zn1 N3 99.27(17) . .
O1 Zn1 N2 88.50(14) . 1_545
N3 Zn1 N1 91.30(14) . .
N3 Zn1 N2 88.94(14) . 1_545
N2 Zn1 N1 177.88(15) 1_545 .
O6 Cl03 O5 113.0(6) . .
O6 Cl03 O7 108.1(5) . .
O6 Cl03 O8 114.9(6) . .
O5 Cl03 O7 99.8(6) . .
O8 Cl03 O5 111.6(6) . .
O8 Cl03 O7 108.2(6) . .
C18 O2 Zn1 110.5(4) . .
C16 O1 Zn1 106.4(4) . .
C1 N1 Zn1 122.8(3) . .
C5 N1 Zn1 121.0(3) . .
C5 N1 C1 116.2(4) . .
C24 N4 Zn2 121.6(3) . .
C24 N4 C20 115.4(4) . .
C20 N4 Zn2 122.9(3) . .
C11 N3 Zn1 123.8(3) . .
C11 N3 C15 117.1(4) . .
C15 N3 Zn1 119.1(3) . .
C9 N2 Zn1 122.4(3) . 1_565
C9 N2 C8 116.6(4) . .
C8 N2 Zn1 120.9(3) . 1_565
C23 C22 C22 122.3(5) . 2_756
C23 C22 C21 114.9(4) . .
C21 C22 C22 122.8(5) . 2_756
C2 C3 C6 121.5(4) . .
C4 C3 C2 116.6(4) . .
C4 C3 C6 121.9(4) . .
C3 C2 H2 120.3 . .
C1 C2 C3 119.4(5) . .
C1 C2 H2 120.3 . .
C22 C23 H23 119.6 . .
C24 C23 C22 120.9(5) . .
C24 C23 H23 119.6 . .
C10 C6 C3 120.9(4) . .
C10 C6 C7 116.6(4) . .
C7 C6 C3 122.4(4) . .
C12 C13 C13 122.3(5) . 2_667
C14 C13 C13 121.5(5) . 2_667
C14 C13 C12 116.3(4) . .
N1 C1 C2 124.2(5) . .
N1 C1 H1 117.9 . .
C2 C1 H1 117.9 . .
N2 C9 H9 118.3 . .
N2 C9 C10 123.4(5) . .
C10 C9 H9 118.3 . .
N2 C8 H8 118.2 . .
N2 C8 C7 123.7(5) . .
C7 C8 H8 118.2 . .
N4 C24 C23 123.8(4) . .
N4 C24 H24 118.1 . .
C23 C24 H24 118.1 . .
C6 C10 H10 120.0 . .
C9 C10 C6 120.0(5) . .
C9 C10 H10 120.0 . .
N1 C5 H5 118.3 . .
N1 C5 C4 123.4(5) . .
C4 C5 H5 118.3 . .
N3 C11 H11 118.3 . .
N3 C11 C12 123.4(5) . .
C12 C11 H11 118.3 . .
O1 C16 C17 117.6(6) . .
O3 C16 O1 120.8(7) . .
O3 C16 C17 121.6(8) . .
C6 C7 H7 120.1 . .
C8 C7 C6 119.8(5) . .
C8 C7 H7 120.1 . .
C13 C12 H12 120.1 . .
C11 C12 C13 119.9(5) . .
C11 C12 H12 120.1 . .
C13 C14 H14 119.7 . .
C13 C14 C15 120.6(5) . .
C15 C14 H14 119.7 . .
N3 C15 C14 122.8(5) . .
N3 C15 H15 118.6 . .
C14 C15 H15 118.6 . .
C3 C4 H4 119.9 . .
C5 C4 C3 120.3(5) . .
C5 C4 H4 119.9 . .
N4 C20 H20 118.0 . .
N4 C20 C21 124.1(5) . .
C21 C20 H20 118.0 . .
C22 C21 H21 119.6 . .
C20 C21 C22 120.9(5) . .
C20 C21 H21 119.6 . .
C16 C17 H17A 109.5 . .
C16 C17 H17B 109.5 . .
C16 C17 H17C 109.5 . .
H17A C17 H17B 109.5 . .
H17A C17 H17C 109.5 . .
H17B C17 H17C 109.5 . .
H9A O9 H9B 109.5 . .
O2 C18 C19 117.5(6) . .
O4 C18 O2 124.0(8) . .
O4 C18 C19 118.5(8) . .
C18 O4 Zn2 177.4(8) . .
C18 C19 H19A 109.5 . .
C18 C19 H19B 109.5 . .
C18 C19 H19C 109.5 . .
H19A C19 H19B 109.5 . .
H19A C19 H19C 109.5 . .
H19B C19 H19C 109.5 . .
C16 O3 Zn2 172.3(8) . .

loop_
_geom_bond_atom_site_label_1
_geom_bond_atom_site_label_2
_geom_bond_distance
_geom_bond_site_symmetry_2
Zn2 N4 2.171(3) .
Zn2 N4 2.171(3) 2_766
Zn2 O4 2.034(4) 2_766
Zn2 O4 2.034(4) .
Zn2 O3 2.077(4) .
Zn2 O3 2.077(4) 2_766
Zn1 O2 2.081(4) .
Zn1 O1 2.094(4) .
Zn1 N1 2.199(4) .
Zn1 N3 2.146(4) .
Zn1 N2 2.191(4) 1_545
Cl03 O6 1.342(6) .
Cl03 O5 1.379(7) .
Cl03 O7 1.436(8) .
Cl03 O8 1.355(7) .
O2 C18 1.238(7) .
O1 C16 1.236(7) .
N1 C1 1.342(7) .
N1 C5 1.337(7) .
N4 C24 1.329(6) .
N4 C20 1.330(6) .
N3 C11 1.323(6) .
N3 C15 1.334(6) .
N2 C9 1.336(6) .
N2 C8 1.338(6) .
C22 C22 1.485(8) 2_756
C22 C23 1.379(7) .
C22 C21 1.381(7) .
C3 C2 1.391(7) .
C3 C6 1.478(6) .
C3 C4 1.389(7) .
C2 H2 0.9300 .
C2 C1 1.368(7) .
C23 H23 0.9300 .
C23 C24 1.375(7) .
C6 C10 1.383(7) .
C6 C7 1.392(7) .
C13 C13 1.493(9) 2_667
C13 C12 1.386(7) .
C13 C14 1.376(7) .
C1 H1 0.9300 .
C9 H9 0.9300 .
C9 C10 1.376(7) .
C8 H8 0.9300 .
C8 C7 1.367(7) .
C24 H24 0.9300 .
C10 H10 0.9300 .
C5 H5 0.9300 .
C5 C4 1.368(7) .
C11 H11 0.9300 .
C11 C12 1.383(7) .
C16 C17 1.462(9) .
C16 O3 1.213(6) .
C7 H7 0.9300 .
C12 H12 0.9300 .
C14 H14 0.9300 .
C14 C15 1.380(7) .
C15 H15 0.9300 .
C4 H4 0.9300 .
C20 H20 0.9300 .
C20 C21 1.368(7) .
C21 H21 0.9300 .
C17 H17A 0.9600 .
C17 H17B 0.9600 .
C17 H17C 0.9600 .
O9 H9A 0.8500 .
O9 H9B 0.8500 .
C18 O4 1.213(7) .
C18 C19 1.462(9) .
C19 H19A 0.9600 .
C19 H19B 0.9600 .
C19 H19C 0.9600 .
